data_7002064
loop_
_publ_author_name
'Baker, Murray V.'
'Brown, David H.'
'Simpson, Peter V.'
'Skelton, Brian W.'
'White, Allan H.'

_publ_section_title
;
 Palladium complexes of o-xylyl-linked alkoxybenzimidazolin-2-ylidenes:
 interesting structural conformations and application as pre-catalysts
;
_journal_issue 35
_journal_name_full 'Dalton Transactions'
_journal_page_first 7294
_journal_paper_doi 10.1039/b908613g
_journal_year 2009
_chemical_formula_moiety 'C40 H56 N4 O4, 2(Br), H2O'
_chemical_formula_sum 'C40 H58 Br2 N4 O5'
_chemical_formula_weight 834.72
_chemical_name_systematic
;
?
;
_space_group_IT_number 14
_symmetry_cell_setting monoclinic
_symmetry_space_group_name_Hall '-P 2ybc'
_symmetry_space_group_name_H-M 'P 1 21/c 1'
_atom_sites_solution_hydrogens geom
_atom_sites_solution_primary direct
_atom_sites_solution_secondary difmap
_audit_creation_date 2009-07-13T21:14:49-00:00
_audit_creation_method 'WinGX routine CIF_UPDATE'
_cell_angle_alpha 90
_cell_angle_beta 102.091(7)
_cell_angle_gamma 90
_cell_formula_units_Z 8
_cell_length_a 30.686(3)
_cell_length_b 15.0391(6)
_cell_length_c 18.3270(10)
_cell_measurement_reflns_used 20053
_cell_measurement_temperature 100(2)
_cell_measurement_theta_max 32.5174
_cell_measurement_theta_min 3.3223
_cell_volume 8270.1(10)
_computing_cell_refinement
;
CrysAlis RED, Oxford Diffraction Ltd.,
Version 1.171.32.5 (release 08-05-2007 CrysAlis171 .NET)
(compiled May 8 2007,13:10:02)
;
_computing_data_collection
;
CrysAlis CCD, Oxford Diffraction Ltd.,
Version 1.171.32.5 (release 08-05-2007 CrysAlis171 .NET)
(compiled May 8 2007,13:10:02)
;
_computing_data_reduction
;
CrysAlis RED, Oxford Diffraction Ltd.,
Version 1.171.32.5 (release 08-05-2007 CrysAlis171 .NET)
(compiled May 8 2007,13:10:02)
;
_computing_structure_refinement 'SHELXL-97 (Sheldrick, 1997)'
_diffrn_ambient_temperature 100(2)
_diffrn_detector_area_resol_mean 10.4738
_diffrn_measured_fraction_theta_full 0.99
_diffrn_measured_fraction_theta_max 0.931
_diffrn_measurement_device_type
;
Oxford Diffraction Gemini diffractometer
;
_diffrn_measurement_method '\w scans'
_diffrn_orient_matrix_UB_11 -0.0157201239
_diffrn_orient_matrix_UB_12 0.0402738592
_diffrn_orient_matrix_UB_13 -0.0095899001
_diffrn_orient_matrix_UB_21 0.0065974948
_diffrn_orient_matrix_UB_22 0.0198701846
_diffrn_orient_matrix_UB_23 0.0213877995
_diffrn_orient_matrix_UB_31 0.0356932954
_diffrn_orient_matrix_UB_32 0.0141045752
_diffrn_orient_matrix_UB_33 -0.0027169468
_diffrn_radiation_monochromator graphite
_diffrn_radiation_type MoK\a
_diffrn_radiation_wavelength 0.71073
_diffrn_reflns_av_R_equivalents 0.07
_diffrn_reflns_av_unetI/netI 0.1638
_diffrn_reflns_limit_h_max 43
_diffrn_reflns_limit_h_min -46
_diffrn_reflns_limit_k_max 22
_diffrn_reflns_limit_k_min -22
_diffrn_reflns_limit_l_max 26
_diffrn_reflns_limit_l_min -27
_diffrn_reflns_number 99530
_diffrn_reflns_theta_full 31
_diffrn_reflns_theta_max 32.61
_diffrn_reflns_theta_min 3.34
_exptl_absorpt_coefficient_mu 2.006
_exptl_absorpt_correction_T_max 1
_exptl_absorpt_correction_T_min 0.77368
_exptl_absorpt_correction_type multi-scan
_exptl_absorpt_process_details
;
CrysAlis RED, Oxford Diffraction Ltd.,
Version 1.171.32.5 (release 08-05-2007 CrysAlis171 .NET)
(compiled May 8 2007,13:10:02)
Empirical absorption correction using spherical harmonics,
implemented in SCALE3 ABSPACK scaling algorithm.
;
_exptl_crystal_colour colourless
_exptl_crystal_density_diffrn 1.341
_exptl_crystal_density_method 'not measured'
_exptl_crystal_description prism
_exptl_crystal_F_000 3488
_exptl_crystal_size_max 0.21
_exptl_crystal_size_mid 0.17
_exptl_crystal_size_min 0.1
_refine_diff_density_max 2.909
_refine_diff_density_min -1.043
_refine_diff_density_rms 0.189
_refine_ls_extinction_method none
_refine_ls_goodness_of_fit_ref 1.001
_refine_ls_hydrogen_treatment constr
_refine_ls_matrix_type full
_refine_ls_number_parameters 931
_refine_ls_number_reflns 28124
_refine_ls_number_restraints 1429
_refine_ls_restrained_S_all 0.981
_refine_ls_R_factor_all 0.1559
_refine_ls_R_factor_gt 0.0632
_refine_ls_shift/su_max 0.043
_refine_ls_shift/su_mean 0.007
_refine_ls_structure_factor_coef Fsqd
_refine_ls_weighting_details 'calc w=1/[\s^2^(Fo^2^)+(0.1185P)^2^] where P=(Fo^2^+2Fc^2^)/3'
_refine_ls_weighting_scheme calc
_refine_ls_wR_factor_gt 0.1598
_refine_ls_wR_factor_ref 0.2354
_reflns_number_gt 12625
_reflns_number_total 28124
_reflns_threshold_expression I>2\s(I)
_cod_data_source_file b908613g.txt
_cod_data_source_block ps88b
_cod_original_sg_symbol_Hall -P2ybc
_cod_database_code 7002064

loop_
_symmetry_equiv_pos_as_xyz
'x, y, z'
'-x, y+1/2, -z+1/2'
'-x, -y, -z'
'x, -y-1/2, z-1/2'

loop_
_atom_site_label
_atom_site_type_symbol
_atom_site_fract_x
_atom_site_fract_y
_atom_site_fract_z
_atom_site_U_iso_or_equiv
_atom_site_adp_type
_atom_site_occupancy
_atom_site_symmetry_multiplicity
_atom_site_calc_flag
_atom_site_refinement_flags
_atom_site_disorder_assembly
_atom_site_disorder_group
C1 C 0.31811(10) 0.07361(17) 0.81346(15) 0.0199(6) Uani 1 1 d U . .
H1A H 0.3439 0.0453 0.7993 0.03 Uiso 1 1 calc R . .
H1B H 0.2907 0.0519 0.781 0.03 Uiso 1 1 calc R . .
H1C H 0.3178 0.059 0.8655 0.03 Uiso 1 1 calc R . .
N21 N 0.34713(7) 0.30010(14) 0.77931(12) 0.0146(5) Uani 1 1 d U . .
C22 C 0.35124(9) 0.21219(18) 0.77365(14) 0.0171(6) Uani 1 1 d U . .
H22 H 0.3723 0.1831 0.7506 0.02 Uiso 1 1 calc R . .
N23 N 0.32113(8) 0.17119(15) 0.80532(12) 0.0167(5) Uani 1 1 d U . .
C23A C 0.29631(9) 0.23461(17) 0.83266(13) 0.0143(5) Uani 1 1 d U . .
C24 C 0.26015(9) 0.22743(19) 0.86824(14) 0.0186(6) Uani 1 1 d U . .
O24 O 0.24303(7) 0.14398(13) 0.87600(10) 0.0214(5) Uani 1 1 d U . .
C241 C 0.21158(10) 0.13912(18) 0.92430(15) 0.0209(6) Uani 1 1 d U . .
H24A H 0.1841 0.1724 0.9023 0.025 Uiso 1 1 calc R . .
H24B H 0.2246 0.1653 0.9736 0.025 Uiso 1 1 calc R . .
C242 C 0.20092(10) 0.0421(2) 0.93264(17) 0.0259(7) Uani 1 1 d U . .
H24C H 0.2283 0.0099 0.9566 0.031 Uiso 1 1 calc R . .
H24D H 0.1897 0.0157 0.8828 0.031 Uiso 1 1 calc R . .
C243 C 0.16552(11) 0.0322(2) 0.98049(18) 0.0319(8) Uani 1 1 d U . .
H24E H 0.1772 0.0575 1.0306 0.038 Uiso 1 1 calc R . .
H24F H 0.1386 0.0662 0.9572 0.038 Uiso 1 1 calc R . .
C244 C 0.15294(13) -0.0647(3) 0.9883(2) 0.0438(10) Uani 1 1 d U . .
H24G H 0.1405 -0.0894 0.9389 0.066 Uiso 1 1 calc R . .
H24H H 0.1307 -0.0685 1.0195 0.066 Uiso 1 1 calc R . .
H24I H 0.1795 -0.0985 1.0117 0.066 Uiso 1 1 calc R . .
C25 C 0.24355(9) 0.30664(19) 0.89051(15) 0.0198(6) Uani 1 1 d U . .
H25 H 0.2194 0.3047 0.9155 0.024 Uiso 1 1 calc R . .
C26 C 0.26138(10) 0.3887(2) 0.87711(15) 0.0239(6) Uani 1 1 d U . .
H26 H 0.2492 0.4412 0.8937 0.029 Uiso 1 1 calc R . .
C27 C 0.29654(9) 0.39613(18) 0.84016(14) 0.0180(6) Uani 1 1 d U . .
O27 O 0.31610(7) 0.47386(13) 0.82333(11) 0.0255(5) Uani 1 1 d U . .
C271 C 0.30331(11) 0.55384(19) 0.85619(18) 0.0299(7) Uani 1 1 d U . .
H27A H 0.3073 0.5463 0.9109 0.036 Uiso 1 1 calc R . .
H27B H 0.2715 0.5671 0.8354 0.036 Uiso 1 1 calc R . .
C272 C 0.33211(12) 0.6292(2) 0.8392(2) 0.0327(8) Uani 1 1 d U . .
H27C H 0.3211 0.6854 0.8568 0.039 Uiso 1 1 calc R . .
H27D H 0.3287 0.6337 0.7844 0.039 Uiso 1 1 calc R . .
C273 C 0.38224(12) 0.6198(2) 0.8747(2) 0.0352(8) Uani 1 1 d U . .
H27E H 0.394 0.5671 0.8529 0.042 Uiso 1 1 calc R . .
H27F H 0.3981 0.6727 0.8611 0.042 Uiso 1 1 calc R . .
C274 C 0.39296(14) 0.6104(3) 0.9591(2) 0.0447(10) Uani 1 1 d U . .
H27G H 0.3801 0.6607 0.9814 0.067 Uiso 1 1 calc R . .
H27H H 0.4254 0.6098 0.9772 0.067 Uiso 1 1 calc R . .
H27I H 0.3803 0.5547 0.9731 0.067 Uiso 1 1 calc R . .
C27A C 0.31303(9) 0.31712(18) 0.81714(14) 0.0166(6) Uani 1 1 d U . .
C2 C 0.37039(9) 0.36392(17) 0.74044(14) 0.0149(5) Uani 1 1 d U . .
H2A H 0.3491 0.4111 0.7185 0.018 Uiso 1 1 calc R . .
H2B H 0.3799 0.3329 0.6988 0.018 Uiso 1 1 calc R . .
C31 C 0.43666(9) 0.46626(17) 0.75693(14) 0.0169(6) Uani 1 1 d U . .
C32 C 0.41075(9) 0.40730(16) 0.78903(13) 0.0135(5) Uani 1 1 d U . .
C33 C 0.42389(10) 0.38908(19) 0.86573(14) 0.0205(6) Uani 1 1 d U . .
H33 H 0.4066 0.349 0.888 0.025 Uiso 1 1 calc R . .
C34 C 0.46087(11) 0.42736(18) 0.90949(16) 0.0229(7) Uani 1 1 d U . .
H34 H 0.4684 0.4149 0.9614 0.027 Uiso 1 1 calc R . .
C35 C 0.48749(10) 0.48464(18) 0.87766(15) 0.0223(7) Uani 1 1 d U . .
H35 H 0.5139 0.5094 0.9071 0.027 Uiso 1 1 calc R . .
C36 C 0.47472(10) 0.50470(19) 0.80253(15) 0.0210(6) Uani 1 1 d U . .
H36 H 0.4921 0.5455 0.7811 0.025 Uiso 1 1 calc R . .
C3 C 0.42470(9) 0.48926(17) 0.67479(13) 0.0150(5) Uani 1 1 d U . .
H3A H 0.3942 0.4678 0.6534 0.018 Uiso 1 1 calc R . .
H3B H 0.4249 0.5547 0.6688 0.018 Uiso 1 1 calc R . .
N41 N 0.48899(7) 0.34403(15) 0.58159(11) 0.0147(5) Uani 1 1 d U . .
C42 C 0.45447(9) 0.36396(17) 0.61238(14) 0.0163(6) Uani 1 1 d U . .
H42 H 0.4317 0.3234 0.6183 0.02 Uiso 1 1 calc R . .
N43 N 0.45651(7) 0.44858(14) 0.63356(11) 0.0114(4) Uani 1 1 d U . .
C43A C 0.49474(8) 0.48675(17) 0.61630(13) 0.0126(5) Uani 1 1 d U . .
C44 C 0.51267(9) 0.57292(18) 0.62514(14) 0.0166(6) Uani 1 1 d U . .
O44 O 0.48972(7) 0.63347(13) 0.65865(10) 0.0205(5) Uani 1 1 d U . .
C441 C 0.50873(10) 0.72124(17) 0.67169(15) 0.0202(6) Uani 1 1 d U . .
H44A H 0.5057 0.7535 0.6238 0.024 Uiso 1 1 calc R . .
H44B H 0.5408 0.7169 0.695 0.024 Uiso 1 1 calc R . .
C442 C 0.48438(11) 0.77076(19) 0.72274(16) 0.0230(7) Uani 1 1 d U . .
H44C H 0.4995 0.8286 0.7357 0.028 Uiso 1 1 calc R . .
H44D H 0.4872 0.7364 0.7696 0.028 Uiso 1 1 calc R . .
C443 C 0.43533(12) 0.7882(2) 0.69168(18) 0.0370(9) Uani 1 1 d U . .
H44E H 0.4192 0.7309 0.6835 0.044 Uiso 1 1 calc R . .
H44F H 0.4318 0.8187 0.6429 0.044 Uiso 1 1 calc R . .
C444 C 0.41498(13) 0.8459(3) 0.7450(2) 0.0472(11) Uani 1 1 d U . .
H44G H 0.4203 0.8178 0.7943 0.071 Uiso 1 1 calc R . .
H44H H 0.3828 0.8518 0.7256 0.071 Uiso 1 1 calc R . .
H44I H 0.4288 0.9049 0.7491 0.071 Uiso 1 1 calc R . .
C45 C 0.55040(10) 0.58703(18) 0.59705(15) 0.0189(6) Uani 1 1 d U . .
H45 H 0.5633 0.6447 0.601 0.023 Uiso 1 1 calc R . .
C46 C 0.57039(9) 0.52003(18) 0.56311(14) 0.0178(6) Uani 1 1 d U . .
H46 H 0.5964 0.5337 0.5449 0.021 Uiso 1 1 calc R . .
C47 C 0.55368(9) 0.43389(18) 0.55488(14) 0.0176(6) Uani 1 1 d U . .
O47 O 0.56925(7) 0.36426(13) 0.52147(11) 0.0222(5) Uani 1 1 d U . .
C471 C 0.61251(10) 0.3718(2) 0.50237(16) 0.0251(7) Uani 1 1 d U . .
H47A H 0.6147 0.4301 0.4783 0.03 Uiso 1 1 calc R . .
H47B H 0.6156 0.3247 0.466 0.03 Uiso 1 1 calc R . .
C472 C 0.64952(10) 0.3634(2) 0.56915(18) 0.0274(7) Uani 1 1 d U . .
H47C H 0.6434 0.3124 0.5996 0.033 Uiso 1 1 calc R . .
H47D H 0.6505 0.4178 0.5999 0.033 Uiso 1 1 calc R . .
C473 C 0.69494(11) 0.3499(2) 0.5488(2) 0.0347(8) Uani 1 1 d U . .
H47E H 0.6998 0.3974 0.5139 0.042 Uiso 1 1 calc R . .
H47F H 0.6951 0.2922 0.523 0.042 Uiso 1 1 calc R . .
C474 C 0.73309(12) 0.3517(2) 0.6181(2) 0.0417(10) Uani 1 1 d U . .
H47G H 0.7345 0.4104 0.6416 0.062 Uiso 1 1 calc R . .
H47H H 0.7614 0.3393 0.6033 0.062 Uiso 1 1 calc R . .
H47I H 0.7278 0.3063 0.6537 0.062 Uiso 1 1 calc R . .
C47A C 0.51527(9) 0.41973(17) 0.58318(13) 0.0137(5) Uani 1 1 d U . .
C4 C 0.49751(10) 0.25491(17) 0.55451(16) 0.0223(6) Uani 1 1 d . . .
H4A H 0.4743 0.2138 0.5632 0.033 Uiso 1 1 calc R . .
H4B H 0.5267 0.2339 0.5813 0.033 Uiso 1 1 calc R . .
H4C H 0.4972 0.2577 0.501 0.033 Uiso 1 1 calc R . .
C5 C 0.82103(11) 0.5640(2) 0.79989(17) 0.0273(7) Uani 1 1 d U . .
H5A H 0.8489 0.5408 0.7894 0.041 Uiso 1 1 calc R . .
H5B H 0.7958 0.5398 0.7636 0.041 Uiso 1 1 calc R . .
H5C H 0.8185 0.5465 0.8503 0.041 Uiso 1 1 calc R . .
N61 N 0.84130(8) 0.79529(17) 0.76680(12) 0.0228(6) Uani 1 1 d U . .
C62 C 0.84881(9) 0.7083(2) 0.76297(15) 0.0222(6) Uani 1 1 d U . .
H62 H 0.8712 0.6829 0.7407 0.027 Uiso 1 1 calc R . .
N63 N 0.82083(8) 0.66145(17) 0.79444(13) 0.0218(5) Uani 1 1 d U . .
C63A C 0.79211(10) 0.72195(19) 0.81911(14) 0.0184(6) Uani 1 1 d U . .
C64 C 0.75610(10) 0.70614(19) 0.85342(15) 0.0197(6) Uani 1 1 d U . .
O64 O 0.74450(7) 0.62015(14) 0.86340(11) 0.0239(5) Uani 1 1 d U . .
C641 C 0.71347(10) 0.6067(2) 0.91160(16) 0.0275(7) Uani 1 1 d U . .
H64A H 0.6833 0.6267 0.8863 0.033 Uiso 1 1 calc R . .
H64B H 0.7228 0.6417 0.958 0.033 Uiso 1 1 calc R . .
C642 C 0.71263(12) 0.5089(2) 0.92983(18) 0.0374(8) Uani 1 1 d U . .
H64C H 0.6914 0.5002 0.963 0.045 Uiso 1 1 calc R . .
H64D H 0.7425 0.4921 0.9585 0.045 Uiso 1 1 calc R . .
C643 C 0.70013(14) 0.4449(3) 0.8646(2) 0.0437(10) Uani 1 1 d U . .
H64E H 0.7237 0.4458 0.8351 0.052 Uiso 1 1 calc R . .
H64F H 0.672 0.4651 0.8317 0.052 Uiso 1 1 calc R . .
C644 C 0.69417(15) 0.3503(3) 0.8900(2) 0.0523(12) Uani 1 1 d U . .
H64G H 0.6717 0.3494 0.9209 0.078 Uiso 1 1 calc R . .
H64H H 0.7226 0.3282 0.9192 0.078 Uiso 1 1 calc R . .
H64I H 0.6844 0.3121 0.8463 0.078 Uiso 1 1 calc R . .
C65 C 0.73510(10) 0.7817(2) 0.87311(15) 0.0251(7) Uani 1 1 d U . .
H65 H 0.7112 0.7754 0.8984 0.03 Uiso 1 1 calc R . .
C66 C 0.74866(10) 0.8674(2) 0.85627(16) 0.0250(7) Uani 1 1 d U . .
H66 H 0.7333 0.9171 0.8705 0.03 Uiso 1 1 calc R . .
C67 C 0.78308(10) 0.8828(2) 0.82015(16) 0.0228(6) Uani 1 1 d U . .
O67 O 0.79935(8) 0.96171(14) 0.80163(11) 0.0309(5) Uani 1 1 d U . .
C671 C 0.77802(12) 1.0404(2) 0.82197(18) 0.0332(8) Uani 1 1 d U . .
H67A H 0.7789 1.0409 0.8763 0.04 Uiso 1 1 calc R . .
H67B H 0.7465 1.0426 0.795 0.04 Uiso 1 1 calc R . .
C672 C 0.80355(13) 1.1190(2) 0.8005(2) 0.0376(9) Uani 1 1 d U . .
H67C H 0.8044 1.1148 0.7469 0.045 Uiso 1 1 calc R . .
H67D H 0.8346 1.1172 0.8296 0.045 Uiso 1 1 calc R . .
C673 C 0.78184(15) 1.2079(2) 0.8152(2) 0.0462(10) Uani 1 1 d U . .
H67E H 0.78 1.2112 0.8684 0.055 Uiso 1 1 calc R . .
H67F H 0.7511 1.2105 0.7848 0.055 Uiso 1 1 calc R . .
C674 C 0.80876(17) 1.2885(3) 0.7957(2) 0.0581(13) Uani 1 1 d U . .
H67G H 0.8075 1.2895 0.7418 0.087 Uiso 1 1 calc R . .
H67H H 0.8399 1.2833 0.8224 0.087 Uiso 1 1 calc R . .
H67I H 0.796 1.3436 0.8106 0.087 Uiso 1 1 calc R . .
C67A C 0.80440(9) 0.8060(2) 0.80110(14) 0.0215(6) Uani 1 1 d U . .
C6 C 0.86325(10) 0.8635(2) 0.72970(15) 0.0229(6) Uani 1 1 d U . .
H6A H 0.8406 0.9074 0.706 0.028 Uiso 1 1 calc R . .
H6B H 0.8754 0.8349 0.6896 0.028 Uiso 1 1 calc R . .
C7 C 0.91907(10) 0.9946(2) 0.66954(15) 0.0227(6) Uani 1 1 d U . .
H7A H 0.8898 0.9708 0.6441 0.027 Uiso 1 1 calc R . .
H7B H 0.9185 1.0599 0.6624 0.027 Uiso 1 1 calc R . .
C71 C 0.92659(10) 0.9739(2) 0.75269(15) 0.0222(6) Uani 1 1 d U . .
C72 C 0.90041(10) 0.91189(19) 0.78124(15) 0.0207(6) Uani 1 1 d U . .
C73 C 0.90938(11) 0.8954(2) 0.85834(15) 0.0290(7) Uani 1 1 d U . .
H73 H 0.8917 0.8542 0.8787 0.035 Uiso 1 1 calc R . .
C74 C 0.94433(12) 0.9399(2) 0.90495(17) 0.0320(8) Uani 1 1 d U . .
H74 H 0.9508 0.9277 0.957 0.038 Uiso 1 1 calc R . .
C75 C 0.96991(13) 1.0018(2) 0.87610(18) 0.0388(9) Uani 1 1 d U . .
H75 H 0.9936 1.0321 0.9081 0.047 Uiso 1 1 calc R . .
C76 C 0.96019(12) 1.0187(2) 0.79984(17) 0.0326(8) Uani 1 1 d U . .
H76 H 0.9771 1.0619 0.78 0.039 Uiso 1 1 calc R . .
C8 C 1.00485(11) 0.7637(2) 0.56877(17) 0.0281(7) Uani 1 1 d U . .
H8A H 0.9844 0.7193 0.5819 0.042 Uiso 1 1 calc R . .
H8B H 1.0354 0.7499 0.5948 0.042 Uiso 1 1 calc R . .
H8C H 1.003 0.7626 0.5148 0.042 Uiso 1 1 calc R . .
N81 N 0.99239(8) 0.85256(15) 0.59114(12) 0.0196(5) Uani 1 1 d U . .
C82 C 0.95593(10) 0.8701(2) 0.61773(15) 0.0231(6) Uani 1 1 d U . .
H82 H 0.9342 0.8272 0.6235 0.028 Uiso 1 1 calc R . .
N83 N 0.95420(8) 0.95604(15) 0.63510(12) 0.0189(5) Uani 1 1 d U . .
C83A C 0.99109(9) 0.99786(19) 0.61746(14) 0.0172(6) Uani 1 1 d U . .
C84 C 1.00592(10) 1.08762(19) 0.62321(15) 0.0200(6) Uani 1 1 d U . .
O84 O 0.98106(8) 1.14713(14) 0.65230(11) 0.0274(5) Uani 1 1 d U . .
C841 C 1.00028(14) 1.2360(2) 0.66558(18) 0.0391(9) Uani 1 1 d U . .
H84A H 0.9976 1.2676 0.6174 0.047 Uiso 1 1 calc R . .
H84B H 1.0323 1.2312 0.689 0.047 Uiso 1 1 calc R . .
C842 C 0.97710(16) 1.2871(3) 0.7149(2) 0.0498(10) Uani 1 1 d U . .
H84C H 0.9777 1.2519 0.7608 0.06 Uiso 1 1 calc R . .
H84D H 0.994 1.3426 0.7298 0.06 Uiso 1 1 calc R . .
C843 C 0.93121(16) 1.3104(3) 0.6830(2) 0.0638(13) Uani 1 1 d U . .
H84E H 0.9128 1.2558 0.679 0.077 Uiso 1 1 calc R . .
H84F H 0.9295 1.3332 0.6318 0.077 Uiso 1 1 calc R . .
C844 C 0.91010(15) 1.3836(3) 0.7298(2) 0.0617(14) Uani 1 1 d U . .
H84G H 0.9291 1.4367 0.7369 0.093 Uiso 1 1 calc R . .
H84H H 0.9082 1.359 0.7786 0.093 Uiso 1 1 calc R . .
H84I H 0.8802 1.3997 0.7024 0.093 Uiso 1 1 calc R . .
C85 C 1.04450(11) 1.1036(2) 0.59804(15) 0.0265(7) Uani 1 1 d U . .
H85 H 1.0553 1.1629 0.6002 0.032 Uiso 1 1 calc R . .
C86 C 1.06884(10) 1.03831(19) 0.56951(15) 0.0229(6) Uani 1 1 d U . .
H86 H 1.095 1.0543 0.5527 0.028 Uiso 1 1 calc R . .
C87 C 1.05483(10) 0.9500(2) 0.56570(15) 0.0226(6) Uani 1 1 d U . .
O87 O 1.07490(7) 0.87991(14) 0.53977(11) 0.0251(5) Uani 1 1 d U . .
C871 C 1.11781(10) 0.8950(2) 0.52278(17) 0.0251(7) Uani 1 1 d U . .
H87A H 1.1384 0.9201 0.5668 0.03 Uiso 1 1 calc R . .
H87B H 1.1152 0.9378 0.4811 0.03 Uiso 1 1 calc R . .
C872 C 1.13526(11) 0.8084(2) 0.50162(17) 0.0318(8) Uani 1 1 d U . .
H87C H 1.1148 0.7853 0.4565 0.038 Uiso 1 1 calc R . .
H87D H 1.1356 0.7651 0.5425 0.038 Uiso 1 1 calc R . .
C873 C 1.18182(12) 0.8152(3) 0.4862(2) 0.0400(9) Uani 1 1 d U . .
H87E H 1.201 0.8463 0.5287 0.048 Uiso 1 1 calc R . .
H87F H 1.1938 0.7543 0.4844 0.048 Uiso 1 1 calc R . .
C874 C 1.18547(12) 0.8625(3) 0.4155(2) 0.0451(10) Uani 1 1 d U . .
H87G H 1.1755 0.9242 0.4176 0.068 Uiso 1 1 calc R . .
H87H H 1.1668 0.8324 0.3727 0.068 Uiso 1 1 calc R . .
H87I H 1.2166 0.8618 0.41 0.068 Uiso 1 1 calc R . .
C87A C 1.01536(9) 0.93322(18) 0.58950(14) 0.0172(6) Uani 1 1 d U . .
O1 O 0.38776(9) 0.24381(17) 0.47872(12) 0.0422(7) Uani 1 1 d . . .
O2 O 0.09975(10) 0.26434(17) 0.51183(13) 0.0502(8) Uani 1 1 d . . .
Br1 Br 0.415530(10) 0.14190(2) 0.648888(16) 0.02465(7) Uani 1 1 d . . .
Br2 Br 0.333438(10) 0.41255(2) 0.529308(15) 0.02301(7) Uani 1 1 d . . .
Br3 Br 0.072847(11) 0.35406(2) 0.337662(17) 0.02776(7) Uani 1 1 d . . .
Br4 Br 0.164991(11) 0.10347(2) 0.482715(17) 0.03158(8) Uani 1 1 d . . .

loop_
_atom_site_aniso_label
_atom_site_aniso_U_11
_atom_site_aniso_U_22
_atom_site_aniso_U_33
_atom_site_aniso_U_23
_atom_site_aniso_U_13
_atom_site_aniso_U_12
C1 0.0177(13) 0.0176(12) 0.0237(13) 0.0020(10) 0.0026(11) 0.0012(10)
N21 0.0098(9) 0.0156(10) 0.0209(9) -0.0024(8) 0.0087(8) -0.0021(8)
C22 0.0161(12) 0.0190(12) 0.0158(11) -0.0005(10) 0.0029(9) -0.0036(10)
N23 0.0158(10) 0.0157(9) 0.0196(10) 0.0050(8) 0.0058(8) 0.0005(8)
C23A 0.0136(11) 0.0165(11) 0.0138(10) 0.0030(9) 0.0051(9) -0.0002(9)
C24 0.0152(12) 0.0240(12) 0.0169(11) -0.0002(10) 0.0041(9) -0.0050(10)
O24 0.0165(9) 0.0266(10) 0.0231(9) 0.0017(8) 0.0091(7) -0.0050(8)
C241 0.0227(13) 0.0209(12) 0.0210(12) 0.0074(10) 0.0090(10) -0.0015(11)
C242 0.0190(14) 0.0283(14) 0.0310(14) 0.0038(12) 0.0064(11) -0.0066(12)
C243 0.0189(15) 0.0400(17) 0.0369(16) 0.0099(14) 0.0063(12) -0.0022(13)
C244 0.038(2) 0.055(2) 0.0368(18) -0.0009(17) 0.0040(16) -0.0196(17)
C25 0.0099(11) 0.0310(14) 0.0199(11) -0.0003(11) 0.0062(9) 0.0017(10)
C26 0.0283(14) 0.0281(13) 0.0166(11) -0.0017(11) 0.0079(10) 0.0063(12)
C27 0.0152(12) 0.0200(12) 0.0200(11) 0.0008(10) 0.0063(9) 0.0043(10)
O27 0.0335(11) 0.0175(9) 0.0286(9) -0.0015(8) 0.0134(8) 0.0009(8)
C271 0.0334(16) 0.0156(12) 0.0406(16) -0.0062(12) 0.0077(13) 0.0086(12)
C272 0.0385(17) 0.0179(13) 0.0416(16) -0.0014(13) 0.0081(14) 0.0027(13)
C273 0.0283(16) 0.0273(15) 0.0500(18) -0.0084(14) 0.0084(14) -0.0009(13)
C274 0.039(2) 0.0407(19) 0.048(2) -0.0174(17) -0.0055(17) 0.0011(17)
C27A 0.0138(12) 0.0207(12) 0.0147(11) -0.0007(9) 0.0018(9) -0.0008(10)
C2 0.0166(11) 0.0130(11) 0.0179(10) 0.0001(9) 0.0100(9) -0.0020(9)
C31 0.0226(13) 0.0134(11) 0.0168(10) -0.0001(9) 0.0084(9) -0.0013(10)
C32 0.0174(11) 0.0116(10) 0.0122(10) -0.0020(9) 0.0044(9) 0.0036(9)
C33 0.0240(13) 0.0256(13) 0.0137(10) 0.0051(10) 0.0082(10) -0.0002(11)
C34 0.0319(15) 0.0161(12) 0.0193(12) 0.0012(10) 0.0024(11) 0.0020(11)
C35 0.0277(15) 0.0164(12) 0.0203(12) -0.0025(10) -0.0004(11) -0.0008(11)
C36 0.0221(14) 0.0200(13) 0.0200(12) -0.0035(10) 0.0025(10) -0.0019(11)
C3 0.0141(12) 0.0166(12) 0.0151(10) -0.0020(9) 0.0048(9) 0.0006(10)
N41 0.0140(10) 0.0193(10) 0.0118(9) 0.0014(8) 0.0046(8) -0.0025(8)
C42 0.0165(12) 0.0160(11) 0.0151(11) 0.0017(9) 0.0001(9) -0.0060(10)
N43 0.0103(9) 0.0116(9) 0.0121(8) 0.0029(7) 0.0018(7) -0.0006(7)
C43A 0.0107(11) 0.0181(11) 0.0091(9) 0.0025(9) 0.0023(8) -0.0063(9)
C44 0.0163(12) 0.0208(12) 0.0123(10) -0.0014(9) 0.0021(9) -0.0017(10)
O44 0.0200(10) 0.0216(9) 0.0210(9) -0.0039(7) 0.0067(7) -0.0094(8)
C441 0.0300(14) 0.0113(11) 0.0198(12) -0.0084(10) 0.0062(11) -0.0111(10)
C442 0.0281(15) 0.0150(12) 0.0236(13) -0.0028(10) 0.0002(11) -0.0046(11)
C443 0.0348(18) 0.0403(17) 0.0282(15) -0.0197(14) -0.0112(14) -0.0010(15)
C444 0.0291(19) 0.046(2) 0.057(2) -0.0151(18) -0.0125(17) 0.0164(16)
C45 0.0193(13) 0.0166(11) 0.0197(12) 0.0041(10) 0.0014(10) -0.0034(10)
C46 0.0139(12) 0.0232(12) 0.0147(11) 0.0059(10) -0.0003(9) -0.0023(10)
C47 0.0200(12) 0.0191(12) 0.0159(11) 0.0038(9) 0.0087(9) 0.0022(10)
O47 0.0157(9) 0.0221(10) 0.0319(10) 0.0024(8) 0.0121(8) 0.0004(8)
C471 0.0161(12) 0.0329(15) 0.0290(13) 0.0057(12) 0.0107(11) 0.0037(11)
C472 0.0168(13) 0.0291(15) 0.0367(15) 0.0013(13) 0.0068(12) -0.0021(12)
C473 0.0142(13) 0.0357(17) 0.0559(19) 0.0047(15) 0.0111(13) 0.0062(13)
C474 0.0147(15) 0.043(2) 0.065(2) 0.0126(18) 0.0038(15) 0.0076(14)
C47A 0.0180(11) 0.0122(10) 0.0133(10) 0.0001(9) 0.0086(9) -0.0019(9)
C4 0.0266(14) 0.0132(12) 0.0304(13) -0.0031(11) 0.0134(11) 0.0023(11)
C5 0.0167(14) 0.0320(15) 0.0322(15) -0.0002(13) 0.0028(12) 0.0033(12)
N61 0.0210(11) 0.0319(12) 0.0170(10) 0.0010(9) 0.0075(9) -0.0051(10)
C62 0.0062(11) 0.0382(15) 0.0225(12) -0.0061(12) 0.0034(10) -0.0044(11)
N63 0.0118(11) 0.0307(12) 0.0235(11) -0.0003(10) 0.0048(9) 0.0039(9)
C63A 0.0174(12) 0.0221(12) 0.0154(11) -0.0032(10) 0.0026(9) -0.0017(10)
C64 0.0149(12) 0.0264(13) 0.0161(11) 0.0060(10) -0.0003(10) 0.0025(10)
O64 0.0137(9) 0.0338(11) 0.0246(9) 0.0074(9) 0.0048(8) -0.0027(8)
C641 0.0208(14) 0.0409(16) 0.0229(12) 0.0087(12) 0.0092(11) -0.0050(13)
C642 0.0369(18) 0.0487(17) 0.0278(14) 0.0128(13) 0.0097(13) -0.0079(15)
C643 0.041(2) 0.0491(19) 0.0389(18) 0.0081(16) 0.0034(16) -0.0067(17)
C644 0.046(2) 0.039(2) 0.065(3) 0.0105(19) -0.005(2) -0.0068(18)
C65 0.0217(14) 0.0354(15) 0.0197(12) 0.0090(11) 0.0076(11) 0.0034(12)
C66 0.0212(13) 0.0312(15) 0.0246(13) -0.0017(12) 0.0095(11) 0.0011(12)
C67 0.0230(13) 0.0244(12) 0.0220(12) -0.0038(11) 0.0067(10) -0.0031(11)
O67 0.0376(12) 0.0285(11) 0.0303(10) -0.0024(9) 0.0156(9) -0.0074(10)
C671 0.0391(18) 0.0283(15) 0.0315(15) 0.0069(13) 0.0060(14) -0.0039(13)
C672 0.044(2) 0.0304(15) 0.0355(16) 0.0031(14) 0.0021(15) -0.0121(14)
C673 0.055(2) 0.0355(17) 0.0424(19) -0.0004(16) -0.0027(18) -0.0091(17)
C674 0.079(3) 0.049(2) 0.040(2) 0.0036(19) -0.001(2) -0.018(2)
C67A 0.0150(12) 0.0361(14) 0.0171(11) -0.0026(11) 0.0118(9) -0.0015(11)
C6 0.0202(13) 0.0364(15) 0.0151(11) 0.0011(11) 0.0105(9) -0.0086(11)
C7 0.0200(13) 0.0266(14) 0.0226(12) 0.0022(11) 0.0071(10) -0.0005(11)
C71 0.0219(13) 0.0261(13) 0.0184(11) -0.0053(11) 0.0040(10) -0.0007(11)
C72 0.0206(13) 0.0229(13) 0.0189(11) -0.0046(10) 0.0049(10) -0.0040(10)
C73 0.0352(16) 0.0376(16) 0.0144(11) -0.0087(12) 0.0060(11) -0.0076(13)
C74 0.0282(16) 0.0450(18) 0.0196(13) -0.0015(13) -0.0026(12) -0.0047(14)
C75 0.046(2) 0.0393(17) 0.0268(15) -0.0091(14) -0.0035(14) -0.0158(15)
C76 0.0342(17) 0.0378(17) 0.0235(13) 0.0016(13) 0.0010(13) -0.0096(14)
C8 0.0255(15) 0.0266(14) 0.0363(15) 0.0069(12) 0.0159(12) -0.0021(12)
N81 0.0166(11) 0.0216(11) 0.0229(10) -0.0023(9) 0.0095(9) -0.0025(9)
C82 0.0184(13) 0.0323(14) 0.0205(12) -0.0030(11) 0.0082(10) -0.0076(11)
N83 0.0155(11) 0.0209(11) 0.0204(10) -0.0007(9) 0.0038(8) -0.0003(9)
C83A 0.0184(12) 0.0219(12) 0.0128(10) 0.0034(9) 0.0068(9) -0.0055(10)
C84 0.0180(13) 0.0203(12) 0.0200(12) 0.0032(10) 0.0000(10) -0.0017(10)
O84 0.0314(11) 0.0271(10) 0.0253(10) -0.0006(8) 0.0096(9) -0.0005(9)
C841 0.068(2) 0.0232(15) 0.0272(14) 0.0004(12) 0.0140(15) -0.0072(15)
C842 0.070(2) 0.045(2) 0.0334(17) -0.0024(16) 0.0082(17) -0.0032(18)
C843 0.055(2) 0.094(3) 0.0397(19) -0.025(2) 0.0033(18) -0.024(2)
C844 0.039(2) 0.104(4) 0.042(2) -0.002(2) 0.0079(18) 0.014(2)
C85 0.0342(16) 0.0267(14) 0.0179(12) 0.0080(11) 0.0041(11) -0.0097(12)
C86 0.0219(14) 0.0267(13) 0.0198(12) 0.0103(11) 0.0035(10) -0.0086(11)
C87 0.0160(12) 0.0347(14) 0.0183(11) 0.0053(11) 0.0065(10) 0.0007(11)
O87 0.0191(10) 0.0305(11) 0.0291(9) 0.0026(9) 0.0128(8) -0.0017(8)
C871 0.0199(13) 0.0286(14) 0.0297(13) 0.0070(12) 0.0118(11) -0.0025(11)
C872 0.0264(15) 0.0434(17) 0.0293(14) -0.0006(13) 0.0144(12) -0.0009(14)
C873 0.0291(17) 0.048(2) 0.0452(18) 0.0019(16) 0.0129(14) 0.0039(15)
C874 0.0271(18) 0.062(2) 0.0510(19) 0.0112(18) 0.0186(15) 0.0061(17)
C87A 0.0185(12) 0.0220(12) 0.0123(10) 0.0056(9) 0.0057(9) 0.0001(10)
O1 0.0447(15) 0.0530(15) 0.0290(11) -0.0128(11) 0.0079(11) 0.0104(13)
O2 0.0746(19) 0.0428(15) 0.0391(13) -0.0121(11) 0.0257(13) -0.0112(14)
Br1 0.02403(14) 0.02354(14) 0.03002(14) -0.00234(11) 0.01393(11) 0.00114(11)
Br2 0.01857(14) 0.02935(14) 0.02065(12) 0.00591(11) 0.00306(10) -0.00628(11)
Br3 0.02657(15) 0.02812(15) 0.03321(14) -0.00040(12) 0.01680(12) 0.00229(12)
Br4 0.02240(15) 0.04831(19) 0.02356(13) 0.01021(13) 0.00379(11) -0.01476(14)

loop_
_atom_type_symbol
_atom_type_description
_atom_type_scat_dispersion_real
_atom_type_scat_dispersion_imag
_atom_type_scat_source
C C 0.0033 0.0016 'International Tables Vol C Tables 4.2.6.8 and 6.1.1.4'
H H 0 0 'International Tables Vol C Tables 4.2.6.8 and 6.1.1.4'
N N 0.0061 0.0033 'International Tables Vol C Tables 4.2.6.8 and 6.1.1.4'
O O 0.0106 0.006 'International Tables Vol C Tables 4.2.6.8 and 6.1.1.4'
Br Br -0.2901 2.4595 'International Tables Vol C Tables 4.2.6.8 and 6.1.1.4'

loop_
_geom_angle_atom_site_label_1
_geom_angle_atom_site_label_2
_geom_angle_atom_site_label_3
_geom_angle
_geom_angle_site_symmetry_1
_geom_angle_site_symmetry_3
_geom_angle_publ_flag
N23 C1 H1A 109.5 . . ?
N23 C1 H1B 109.5 . . ?
H1A C1 H1B 109.5 . . ?
N23 C1 H1C 109.5 . . ?
H1A C1 H1C 109.5 . . ?
H1B C1 H1C 109.5 . . ?
C22 N21 C27A 108.3(2) . . ?
C22 N21 C2 123.2(2) . . ?
C27A N21 C2 127.8(2) . . ?
N21 C22 N23 109.7(2) . . ?
N21 C22 H22 125.1 . . ?
N23 C22 H22 125.1 . . ?
C22 N23 C23A 108.8(2) . . ?
C22 N23 C1 124.3(2) . . ?
C23A N23 C1 126.8(2) . . ?
N23 C23A C27A 106.7(2) . . ?
N23 C23A C24 131.8(2) . . ?
C27A C23A C24 121.6(2) . . ?
O24 C24 C25 125.4(3) . . ?
O24 C24 C23A 118.2(2) . . ?
C25 C24 C23A 116.4(2) . . ?
C24 O24 C241 115.3(2) . . ?
O24 C241 C242 107.4(2) . . ?
O24 C241 H24A 110.2 . . ?
C242 C241 H24A 110.2 . . ?
O24 C241 H24B 110.2 . . ?
C242 C241 H24B 110.2 . . ?
H24A C241 H24B 108.5 . . ?
C241 C242 C243 110.2(3) . . ?
C241 C242 H24C 109.6 . . ?
C243 C242 H24C 109.6 . . ?
C241 C242 H24D 109.6 . . ?
C243 C242 H24D 109.6 . . ?
H24C C242 H24D 108.1 . . ?
C244 C243 C242 111.7(3) . . ?
C244 C243 H24E 109.3 . . ?
C242 C243 H24E 109.3 . . ?
C244 C243 H24F 109.3 . . ?
C242 C243 H24F 109.3 . . ?
H24E C243 H24F 107.9 . . ?
C243 C244 H24G 109.5 . . ?
C243 C244 H24H 109.5 . . ?
H24G C244 H24H 109.5 . . ?
C243 C244 H24I 109.5 . . ?
H24G C244 H24I 109.5 . . ?
H24H C244 H24I 109.5 . . ?
C24 C25 C26 121.7(3) . . ?
C24 C25 H25 119.1 . . ?
C26 C25 H25 119.1 . . ?
C25 C26 C27 122.0(3) . . ?
C25 C26 H26 119 . . ?
C27 C26 H26 119 . . ?
O27 C27 C27A 117.0(2) . . ?
O27 C27 C26 126.5(3) . . ?
C27A C27 C26 116.5(3) . . ?
C27 O27 C271 116.5(2) . . ?
O27 C271 C272 108.6(3) . . ?
O27 C271 H27A 110 . . ?
C272 C271 H27A 110 . . ?
O27 C271 H27B 110 . . ?
C272 C271 H27B 110 . . ?
H27A C271 H27B 108.4 . . ?
C271 C272 C273 114.8(3) . . ?
C271 C272 H27C 108.6 . . ?
C273 C272 H27C 108.6 . . ?
C271 C272 H27D 108.6 . . ?
C273 C272 H27D 108.6 . . ?
H27C C272 H27D 107.6 . . ?
C274 C273 C272 115.0(3) . . ?
C274 C273 H27E 108.5 . . ?
C272 C273 H27E 108.5 . . ?
C274 C273 H27F 108.5 . . ?
C272 C273 H27F 108.5 . . ?
H27E C273 H27F 107.5 . . ?
C273 C274 H27G 109.5 . . ?
C273 C274 H27H 109.5 . . ?
H27G C274 H27H 109.5 . . ?
C273 C274 H27I 109.5 . . ?
H27G C274 H27I 109.5 . . ?
H27H C274 H27I 109.5 . . ?
C27 C27A N21 131.8(3) . . ?
C27 C27A C23A 121.7(3) . . ?
N21 C27A C23A 106.5(2) . . ?
N21 C2 C32 114.7(2) . . ?
N21 C2 H2A 108.6 . . ?
C32 C2 H2A 108.6 . . ?
N21 C2 H2B 108.6 . . ?
C32 C2 H2B 108.6 . . ?
H2A C2 H2B 107.6 . . ?
C32 C31 C36 118.9(2) . . ?
C32 C31 C3 121.5(2) . . ?
C36 C31 C3 119.6(2) . . ?
C31 C32 C33 118.3(2) . . ?
C31 C32 C2 119.5(2) . . ?
C33 C32 C2 122.2(2) . . ?
C34 C33 C32 122.1(3) . . ?
C34 C33 H33 118.9 . . ?
C32 C33 H33 118.9 . . ?
C33 C34 C35 120.0(3) . . ?
C33 C34 H34 120 . . ?
C35 C34 H34 120 . . ?
C36 C35 C34 118.8(3) . . ?
C36 C35 H35 120.6 . . ?
C34 C35 H35 120.6 . . ?
C35 C36 C31 121.8(3) . . ?
C35 C36 H36 119.1 . . ?
C31 C36 H36 119.1 . . ?
N43 C3 C31 111.3(2) . . ?
N43 C3 H3A 109.4 . . ?
C31 C3 H3A 109.4 . . ?
N43 C3 H3B 109.4 . . ?
C31 C3 H3B 109.4 . . ?
H3A C3 H3B 108 . . ?
C42 N41 C47A 108.4(2) . . ?
C42 N41 C4 124.1(2) . . ?
C47A N41 C4 127.5(2) . . ?
N43 C42 N41 110.2(2) . . ?
N43 C42 H42 124.9 . . ?
N41 C42 H42 124.9 . . ?
C42 N43 C43A 108.5(2) . . ?
C42 N43 C3 123.2(2) . . ?
C43A N43 C3 128.1(2) . . ?
C47A C43A N43 106.2(2) . . ?
C47A C43A C44 121.1(2) . . ?
N43 C43A C44 132.7(2) . . ?
O44 C44 C45 127.9(2) . . ?
O44 C44 C43A 116.0(2) . . ?
C45 C44 C43A 116.0(2) . . ?
C44 O44 C441 117.0(2) . . ?
O44 C441 C442 108.6(2) . . ?
O44 C441 H44A 110 . . ?
C442 C441 H44A 110 . . ?
O44 C441 H44B 110 . . ?
C442 C441 H44B 110 . . ?
H44A C441 H44B 108.4 . . ?
C441 C442 C443 115.7(2) . . ?
C441 C442 H44C 108.4 . . ?
C443 C442 H44C 108.4 . . ?
C441 C442 H44D 108.4 . . ?
C443 C442 H44D 108.4 . . ?
H44C C442 H44D 107.4 . . ?
C442 C443 C444 111.3(3) . . ?
C442 C443 H44E 109.4 . . ?
C444 C443 H44E 109.4 . . ?
C442 C443 H44F 109.4 . . ?
C444 C443 H44F 109.4 . . ?
H44E C443 H44F 108 . . ?
C443 C444 H44G 109.5 . . ?
C443 C444 H44H 109.5 . . ?
H44G C444 H44H 109.5 . . ?
C443 C444 H44I 109.5 . . ?
H44G C444 H44I 109.5 . . ?
H44H C444 H44I 109.5 . . ?
C44 C45 C46 122.6(3) . . ?
C44 C45 H45 118.7 . . ?
C46 C45 H45 118.7 . . ?
C47 C46 C45 122.4(3) . . ?
C47 C46 H46 118.8 . . ?
C45 C46 H46 118.8 . . ?
O47 C47 C46 127.9(3) . . ?
O47 C47 C47A 117.1(2) . . ?
C46 C47 C47A 114.9(2) . . ?
C47 O47 C471 118.6(2) . . ?
O47 C471 C472 112.0(2) . . ?
O47 C471 H47A 109.2 . . ?
C472 C471 H47A 109.2 . . ?
O47 C471 H47B 109.2 . . ?
C472 C471 H47B 109.2 . . ?
H47A C471 H47B 107.9 . . ?
C471 C472 C473 112.8(3) . . ?
C471 C472 H47C 109 . . ?
C473 C472 H47C 109 . . ?
C471 C472 H47D 109 . . ?
C473 C472 H47D 109 . . ?
H47C C472 H47D 107.8 . . ?
C472 C473 C474 111.8(3) . . ?
C472 C473 H47E 109.3 . . ?
C474 C473 H47E 109.3 . . ?
C472 C473 H47F 109.3 . . ?
C474 C473 H47F 109.3 . . ?
H47E C473 H47F 107.9 . . ?
C473 C474 H47G 109.5 . . ?
C473 C474 H47H 109.5 . . ?
H47G C474 H47H 109.5 . . ?
C473 C474 H47I 109.5 . . ?
H47G C474 H47I 109.5 . . ?
H47H C474 H47I 109.5 . . ?
N41 C47A C43A 106.7(2) . . ?
N41 C47A C47 130.2(2) . . ?
C43A C47A C47 122.9(2) . . ?
N41 C4 H4A 109.5 . . ?
N41 C4 H4B 109.5 . . ?
H4A C4 H4B 109.5 . . ?
N41 C4 H4C 109.5 . . ?
H4A C4 H4C 109.5 . . ?
H4B C4 H4C 109.5 . . ?
N63 C5 H5A 109.5 . . ?
N63 C5 H5B 109.5 . . ?
H5A C5 H5B 109.5 . . ?
N63 C5 H5C 109.5 . . ?
H5A C5 H5C 109.5 . . ?
H5B C5 H5C 109.5 . . ?
C62 N61 C67A 107.3(2) . . ?
C62 N61 C6 124.0(2) . . ?
C67A N61 C6 127.8(3) . . ?
N63 C62 N61 111.2(3) . . ?
N63 C62 H62 124.4 . . ?
N61 C62 H62 124.4 . . ?
C62 N63 C63A 107.6(2) . . ?
C62 N63 C5 124.3(3) . . ?
C63A N63 C5 128.2(3) . . ?
C67A C63A C64 123.0(3) . . ?
C67A C63A N63 107.1(2) . . ?
C64 C63A N63 129.9(3) . . ?
O64 C64 C65 126.3(3) . . ?
O64 C64 C63A 118.3(3) . . ?
C65 C64 C63A 115.4(3) . . ?
C64 O64 C641 116.1(2) . . ?
O64 C641 C642 108.4(3) . . ?
O64 C641 H64A 110 . . ?
C642 C641 H64A 110 . . ?
O64 C641 H64B 110 . . ?
C642 C641 H64B 110 . . ?
H64A C641 H64B 108.4 . . ?
C641 C642 C643 117.1(3) . . ?
C641 C642 H64C 108 . . ?
C643 C642 H64C 108 . . ?
C641 C642 H64D 108 . . ?
C643 C642 H64D 108 . . ?
H64C C642 H64D 107.3 . . ?
C642 C643 C644 112.3(3) . . ?
C642 C643 H64E 109.1 . . ?
C644 C643 H64E 109.1 . . ?
C642 C643 H64F 109.2 . . ?
C644 C643 H64F 109.2 . . ?
H64E C643 H64F 107.9 . . ?
C643 C644 H64G 109.5 . . ?
C643 C644 H64H 109.5 . . ?
H64G C644 H64H 109.5 . . ?
C643 C644 H64I 109.5 . . ?
H64G C644 H64I 109.5 . . ?
H64H C644 H64I 109.5 . . ?
C64 C65 C66 121.1(3) . . ?
C64 C65 H65 119.5 . . ?
C66 C65 H65 119.5 . . ?
C67 C66 C65 123.4(3) . . ?
C67 C66 H66 118.3 . . ?
C65 C66 H66 118.3 . . ?
O67 C67 C66 128.7(3) . . ?
O67 C67 C67A 116.2(3) . . ?
C66 C67 C67A 115.1(3) . . ?
C67 O67 C671 116.3(2) . . ?
O67 C671 C672 106.6(3) . . ?
O67 C671 H67A 110.4 . . ?
C672 C671 H67A 110.4 . . ?
O67 C671 H67B 110.4 . . ?
C672 C671 H67B 110.4 . . ?
H67A C671 H67B 108.6 . . ?
C671 C672 C673 111.4(3) . . ?
C671 C672 H67C 109.3 . . ?
C673 C672 H67C 109.3 . . ?
C671 C672 H67D 109.3 . . ?
C673 C672 H67D 109.3 . . ?
H67C C672 H67D 108 . . ?
C672 C673 C674 111.5(4) . . ?
C672 C673 H67E 109.3 . . ?
C674 C673 H67E 109.3 . . ?
C672 C673 H67F 109.3 . . ?
C674 C673 H67F 109.3 . . ?
H67E C673 H67F 108 . . ?
C673 C674 H67G 109.5 . . ?
C673 C674 H67H 109.5 . . ?
H67G C674 H67H 109.5 . . ?
C673 C674 H67I 109.5 . . ?
H67G C674 H67I 109.5 . . ?
H67H C674 H67I 109.5 . . ?
C63A C67A C67 121.9(3) . . ?
C63A C67A N61 106.7(3) . . ?
C67 C67A N61 131.4(3) . . ?
N61 C6 C72 114.0(2) . . ?
N61 C6 H6A 108.8 . . ?
C72 C6 H6A 108.8 . . ?
N61 C6 H6B 108.7 . . ?
C72 C6 H6B 108.7 . . ?
H6A C6 H6B 107.6 . . ?
N83 C7 C71 112.1(2) . . ?
N83 C7 H7A 109.2 . . ?
C71 C7 H7A 109.2 . . ?
N83 C7 H7B 109.2 . . ?
C71 C7 H7B 109.2 . . ?
H7A C7 H7B 107.9 . . ?
C76 C71 C72 120.3(3) . . ?
C76 C71 C7 117.7(3) . . ?
C72 C71 C7 122.0(3) . . ?
C71 C72 C73 119.1(3) . . ?
C71 C72 C6 120.3(2) . . ?
C73 C72 C6 120.6(3) . . ?
C74 C73 C72 119.7(3) . . ?
C74 C73 H73 120.1 . . ?
C72 C73 H73 120.1 . . ?
C75 C74 C73 120.7(3) . . ?
C75 C74 H74 119.6 . . ?
C73 C74 H74 119.6 . . ?
C76 C75 C74 119.0(3) . . ?
C76 C75 H75 120.5 . . ?
C74 C75 H75 120.5 . . ?
C71 C76 C75 121.1(3) . . ?
C71 C76 H76 119.4 . . ?
C75 C76 H76 119.4 . . ?
N81 C8 H8A 109.5 . . ?
N81 C8 H8B 109.5 . . ?
H8A C8 H8B 109.5 . . ?
N81 C8 H8C 109.5 . . ?
H8A C8 H8C 109.5 . . ?
H8B C8 H8C 109.5 . . ?
C82 N81 C87A 107.4(2) . . ?
C82 N81 C8 124.5(2) . . ?
C87A N81 C8 128.1(2) . . ?
N83 C82 N81 110.9(3) . . ?
N83 C82 H82 124.6 . . ?
N81 C82 H82 124.6 . . ?
C82 N83 C83A 107.9(2) . . ?
C82 N83 C7 123.5(2) . . ?
C83A N83 C7 128.6(2) . . ?
C87A C83A N83 107.2(2) . . ?
C87A C83A C84 120.3(3) . . ?
N83 C83A C84 132.5(3) . . ?
O84 C84 C85 127.6(3) . . ?
O84 C84 C83A 117.3(3) . . ?
C85 C84 C83A 115.1(3) . . ?
C84 O84 C841 115.4(3) . . ?
O84 C841 C842 110.4(3) . . ?
O84 C841 H84A 109.6 . . ?
C842 C841 H84A 109.6 . . ?
O84 C841 H84B 109.6 . . ?
C842 C841 H84B 109.6 . . ?
H84A C841 H84B 108.1 . . ?
C843 C842 C841 115.5(3) . . ?
C843 C842 H84C 108.4 . . ?
C841 C842 H84C 108.4 . . ?
C843 C842 H84D 108.4 . . ?
C841 C842 H84D 108.4 . . ?
H84C C842 H84D 107.5 . . ?
C842 C843 C844 114.5(3) . . ?
C842 C843 H84E 108.6 . . ?
C844 C843 H84E 108.6 . . ?
C842 C843 H84F 108.6 . . ?
C844 C843 H84F 108.6 . . ?
H84E C843 H84F 107.6 . . ?
C843 C844 H84G 109.5 . . ?
C843 C844 H84H 109.5 . . ?
H84G C844 H84H 109.5 . . ?
C843 C844 H84I 109.5 . . ?
H84G C844 H84I 109.5 . . ?
H84H C844 H84I 109.5 . . ?
C84 C85 C86 124.5(3) . . ?
C84 C85 H85 117.8 . . ?
C86 C85 H85 117.8 . . ?
C87 C86 C85 120.3(3) . . ?
C87 C86 H86 119.9 . . ?
C85 C86 H86 119.9 . . ?
O87 C87 C86 126.9(3) . . ?
O87 C87 C87A 117.2(3) . . ?
C86 C87 C87A 115.9(3) . . ?
C87 O87 C871 117.3(2) . . ?
O87 C871 C872 108.3(2) . . ?
O87 C871 H87A 110 . . ?
C872 C871 H87A 110 . . ?
O87 C871 H87B 110 . . ?
C872 C871 H87B 110 . . ?
H87A C871 H87B 108.4 . . ?
C871 C872 C873 113.1(3) . . ?
C871 C872 H87C 109 . . ?
C873 C872 H87C 109 . . ?
C871 C872 H87D 108.9 . . ?
C873 C872 H87D 109 . . ?
H87C C872 H87D 107.8 . . ?
C874 C873 C872 115.8(3) . . ?
C874 C873 H87E 108.3 . . ?
C872 C873 H87E 108.3 . . ?
C874 C873 H87F 108.3 . . ?
C872 C873 H87F 108.3 . . ?
H87E C873 H87F 107.4 . . ?
C873 C874 H87G 109.5 . . ?
C873 C874 H87H 109.5 . . ?
H87G C874 H87H 109.5 . . ?
C873 C874 H87I 109.5 . . ?
H87G C874 H87I 109.5 . . ?
H87H C874 H87I 109.5 . . ?
C83A C87A C87 123.9(3) . . ?
C83A C87A N81 106.6(2) . . ?
C87 C87A N81 129.4(3) . . ?

loop_
_geom_bond_atom_site_label_1
_geom_bond_atom_site_label_2
_geom_bond_distance
_geom_bond_site_symmetry_2
_geom_bond_publ_flag
C1 N23 1.480(3) . ?
C1 H1A 0.98 . ?
C1 H1B 0.98 . ?
C1 H1C 0.98 . ?
N21 C22 1.334(3) . ?
N21 C27A 1.395(3) . ?
N21 C2 1.467(3) . ?
C22 N23 1.340(4) . ?
C22 H22 0.95 . ?
N23 C23A 1.379(3) . ?
C23A C27A 1.395(4) . ?
C23A C24 1.404(4) . ?
C24 O24 1.379(3) . ?
C24 C25 1.390(4) . ?
O24 C241 1.442(3) . ?
C241 C242 1.510(4) . ?
C241 H24A 0.99 . ?
C241 H24B 0.99 . ?
C242 C243 1.540(4) . ?
C242 H24C 0.99 . ?
C242 H24D 0.99 . ?
C243 C244 1.521(5) . ?
C243 H24E 0.99 . ?
C243 H24F 0.99 . ?
C244 H24G 0.98 . ?
C244 H24H 0.98 . ?
C244 H24I 0.98 . ?
C25 C26 1.392(4) . ?
C25 H25 0.95 . ?
C26 C27 1.393(4) . ?
C26 H26 0.95 . ?
C27 O27 1.378(3) . ?
C27 C27A 1.391(4) . ?
O27 C271 1.436(3) . ?
C271 C272 1.509(5) . ?
C271 H27A 0.99 . ?
C271 H27B 0.99 . ?
C272 C273 1.546(5) . ?
C272 H27C 0.99 . ?
C272 H27D 0.99 . ?
C273 C274 1.518(5) . ?
C273 H27E 0.99 . ?
C273 H27F 0.99 . ?
C274 H27G 0.98 . ?
C274 H27H 0.98 . ?
C274 H27I 0.98 . ?
C2 C32 1.513(4) . ?
C2 H2A 0.99 . ?
C2 H2B 0.99 . ?
C31 C32 1.400(4) . ?
C31 C36 1.410(4) . ?
C31 C3 1.513(3) . ?
C32 C33 1.406(3) . ?
C33 C34 1.371(4) . ?
C33 H33 0.95 . ?
C34 C35 1.396(4) . ?
C34 H34 0.95 . ?
C35 C36 1.384(4) . ?
C35 H35 0.95 . ?
C36 H36 0.95 . ?
C3 N43 1.486(3) . ?
C3 H3A 0.99 . ?
C3 H3B 0.99 . ?
N41 C42 1.334(4) . ?
N41 C47A 1.392(3) . ?
N41 C4 1.472(3) . ?
C42 N43 1.328(3) . ?
C42 H42 0.95 . ?
N43 C43A 1.401(3) . ?
C43A C47A 1.393(4) . ?
C43A C44 1.404(4) . ?
C44 O44 1.372(3) . ?
C44 C45 1.379(4) . ?
O44 C441 1.443(3) . ?
C441 C442 1.510(4) . ?
C441 H44A 0.99 . ?
C441 H44B 0.99 . ?
C442 C443 1.516(5) . ?
C442 H44C 0.99 . ?
C442 H44D 0.99 . ?
C443 C444 1.534(5) . ?
C443 H44E 0.99 . ?
C443 H44F 0.99 . ?
C444 H44G 0.98 . ?
C444 H44H 0.98 . ?
C444 H44I 0.98 . ?
C45 C46 1.392(4) . ?
C45 H45 0.95 . ?
C46 C47 1.390(4) . ?
C46 H46 0.95 . ?
C47 O47 1.350(3) . ?
C47 C47A 1.400(4) . ?
O47 C471 1.446(4) . ?
C471 C472 1.490(4) . ?
C471 H47A 0.99 . ?
C471 H47B 0.99 . ?
C472 C473 1.530(5) . ?
C472 H47C 0.99 . ?
C472 H47D 0.99 . ?
C473 C474 1.537(5) . ?
C473 H47E 0.99 . ?
C473 H47F 0.99 . ?
C474 H47G 0.98 . ?
C474 H47H 0.98 . ?
C474 H47I 0.98 . ?
C4 H4A 0.98 . ?
C4 H4B 0.98 . ?
C4 H4C 0.98 . ?
C5 N63 1.468(4) . ?
C5 H5A 0.98 . ?
C5 H5B 0.98 . ?
C5 H5C 0.98 . ?
N61 C62 1.333(4) . ?
N61 C67A 1.415(4) . ?
N61 C6 1.470(4) . ?
C62 N63 1.331(4) . ?
C62 H62 0.95 . ?
N63 C63A 1.406(4) . ?
C63A C67A 1.378(4) . ?
C63A C64 1.401(4) . ?
C64 O64 1.364(4) . ?
C64 C65 1.391(4) . ?
O64 C641 1.442(4) . ?
C641 C642 1.510(5) . ?
C641 H64A 0.99 . ?
C641 H64B 0.99 . ?
C642 C643 1.520(5) . ?
C642 H64C 0.99 . ?
C642 H64D 0.99 . ?
C643 C644 1.520(5) . ?
C643 H64E 0.99 . ?
C643 H64F 0.99 . ?
C644 H64G 0.98 . ?
C644 H64H 0.98 . ?
C644 H64I 0.98 . ?
C65 C66 1.408(4) . ?
C65 H65 0.95 . ?
C66 C67 1.378(4) . ?
C66 H66 0.95 . ?
C67 O67 1.359(4) . ?
C67 C67A 1.407(4) . ?
O67 C671 1.438(4) . ?
C671 C672 1.515(5) . ?
C671 H67A 0.99 . ?
C671 H67B 0.99 . ?
C672 C673 1.543(5) . ?
C672 H67C 0.99 . ?
C672 H67D 0.99 . ?
C673 C674 1.550(6) . ?
C673 H67E 0.99 . ?
C673 H67F 0.99 . ?
C674 H67G 0.98 . ?
C674 H67H 0.98 . ?
C674 H67I 0.98 . ?
C6 C72 1.507(4) . ?
C6 H6A 0.99 . ?
C6 H6B 0.99 . ?
C7 N83 1.477(4) . ?
C7 C71 1.525(4) . ?
C7 H7A 0.99 . ?
C7 H7B 0.99 . ?
C71 C76 1.375(4) . ?
C71 C72 1.402(4) . ?
C72 C73 1.404(4) . ?
C73 C74 1.394(4) . ?
C73 H73 0.95 . ?
C74 C75 1.392(5) . ?
C74 H74 0.95 . ?
C75 C76 1.390(4) . ?
C75 H75 0.95 . ?
C76 H76 0.95 . ?
C8 N81 1.472(4) . ?
C8 H8A 0.98 . ?
C8 H8B 0.98 . ?
C8 H8C 0.98 . ?
N81 C82 1.337(4) . ?
N81 C87A 1.406(4) . ?
C82 N83 1.334(4) . ?
C82 H82 0.95 . ?
N83 C83A 1.391(4) . ?
C83A C87A 1.386(4) . ?
C83A C84 1.421(4) . ?
C84 O84 1.356(4) . ?
C84 C85 1.378(4) . ?
O84 C841 1.461(4) . ?
C841 C842 1.478(5) . ?
C841 H84A 0.99 . ?
C841 H84B 0.99 . ?
C842 C843 1.450(6) . ?
C842 H84C 0.99 . ?
C842 H84D 0.99 . ?
C843 C844 1.613(7) . ?
C843 H84E 0.99 . ?
C843 H84F 0.99 . ?
C844 H84G 0.98 . ?
C844 H84H 0.98 . ?
C844 H84I 0.98 . ?
C85 C86 1.399(4) . ?
C85 H85 0.95 . ?
C86 C87 1.393(4) . ?
C86 H86 0.95 . ?
C87 O87 1.356(4) . ?
C87 C87A 1.394(4) . ?
O87 C871 1.433(4) . ?
C871 C872 1.491(5) . ?
C871 H87A 0.99 . ?
C871 H87B 0.99 . ?
C872 C873 1.517(5) . ?
C872 H87C 0.99 . ?
C872 H87D 0.99 . ?
C873 C874 1.503(5) . ?
C873 H87E 0.99 . ?
C873 H87F 0.99 . ?
C874 H87G 0.98 . ?
C874 H87H 0.98 . ?
C874 H87I 0.98 . ?
